data_4030200
loop_
_publ_author_name
'Chu, Jean-Ho'
'Hsu, Wen-Ting'
'Wu, Yi-Hua'
'Chiang, Meng-Fan'
'Hsu, Nan-Hai'
'Huang, Hao-Ping'
'Wu, Ming-Jung'

_publ_section_title
;
 Substituent electronic effects govern direct intramolecular C-N
 cyclization of N-(Biphenyl)pyridin-2-amines induced by hypervalent
 iodine(III) reagents.
;
_journal_issue 23
_journal_name_full 'The Journal of organic chemistry'
_journal_page_first 11395
_journal_page_last 11408
_journal_paper_doi 10.1021/jo501822m
_journal_volume 79
_journal_year 2014
_chemical_formula_moiety 'C19 H13 Cl N2 O2'
_chemical_formula_sum 'C19 H13 Cl N2 O2'
_chemical_formula_weight 336.76
_chemical_name_systematic
;
 ?
;
_space_group_IT_number 5
_symmetry_cell_setting monoclinic
_symmetry_space_group_name_Hall 'C 2y'
_symmetry_space_group_name_H-M 'C 1 2 1'
_atom_sites_solution_hydrogens geom
_atom_sites_solution_primary direct
_atom_sites_solution_secondary difmap
_audit_creation_method SHELXL-97
_cell_angle_alpha 90.00
_cell_angle_beta 120.428(10)
_cell_angle_gamma 90.00
_cell_formula_units_Z 4
_cell_length_a 24.266(17)
_cell_length_b 5.720(4)
_cell_length_c 13.017(10)
_cell_measurement_reflns_used 0
_cell_measurement_temperature 296(2)
_cell_measurement_theta_max 0
_cell_measurement_theta_min 0
_cell_volume 1558(2)
_computing_molecular_graphics 'Ortep-3 for Windows (Farrugia, 1997)'
_computing_publication_material 'WinGX publication routines (Farrugia, 1999)'
_computing_structure_refinement 'SHELXL-97 (Sheldrick, 1997)'
_computing_structure_solution 'SHELXS-86 (Sheldrick, 1986)'
_diffrn_ambient_temperature 296(2)
_diffrn_measured_fraction_theta_full 0.974
_diffrn_measured_fraction_theta_max 0.974
_diffrn_radiation_monochromator graphite
_diffrn_radiation_source 'fine-focus sealed tube'
_diffrn_radiation_type MoK\a
_diffrn_radiation_wavelength 0.71073
_diffrn_reflns_av_R_equivalents 0.0545
_diffrn_reflns_av_sigmaI/netI 0.1546
_diffrn_reflns_limit_h_max 28
_diffrn_reflns_limit_h_min -25
_diffrn_reflns_limit_k_max 6
_diffrn_reflns_limit_k_min -6
_diffrn_reflns_limit_l_max 15
_diffrn_reflns_limit_l_min -14
_diffrn_reflns_number 4841
_diffrn_reflns_theta_full 25.31
_diffrn_reflns_theta_max 25.31
_diffrn_reflns_theta_min 1.81
_exptl_absorpt_coefficient_mu 0.259
_exptl_absorpt_correction_T_max 0.9948
_exptl_absorpt_correction_T_min 0.8435
_exptl_absorpt_correction_type multi-scan
_exptl_crystal_colour colorless
_exptl_crystal_density_diffrn 1.436
_exptl_crystal_density_method 'not measured'
_exptl_crystal_description prism
_exptl_crystal_F_000 696
_exptl_crystal_size_max 0.68
_exptl_crystal_size_mid 0.10
_exptl_crystal_size_min 0.02
_refine_diff_density_max 0.331
_refine_diff_density_min -0.307
_refine_diff_density_rms 0.087
_refine_ls_abs_structure_details 'Flack H D (1983), Acta Cryst. A39, 876-881'
_refine_ls_abs_structure_Flack -0.3(2)
_refine_ls_extinction_method none
_refine_ls_goodness_of_fit_ref 1.007
_refine_ls_hydrogen_treatment constr
_refine_ls_matrix_type full
_refine_ls_number_parameters 217
_refine_ls_number_reflns 2356
_refine_ls_number_restraints 1
_refine_ls_restrained_S_all 1.007
_refine_ls_R_factor_all 0.1849
_refine_ls_R_factor_gt 0.0749
_refine_ls_shift/su_max 0.000
_refine_ls_shift/su_mean 0.000
_refine_ls_structure_factor_coef Fsqd
_refine_ls_weighting_details 'calc w=1/[\s^2^(Fo^2^)+(0.1327P)^2^+0.0000P] where P=(Fo^2^+2Fc^2^)/3'
_refine_ls_weighting_scheme calc
_refine_ls_wR_factor_gt 0.1801
_refine_ls_wR_factor_ref 0.2653
_reflns_number_gt 1079
_reflns_number_total 2356
_reflns_threshold_expression >2sigma(I)
_cod_data_source_file jo501822m_si_003.cif
_cod_data_source_block 13967
_cod_depositor_comments 'Adding full bibliography for 4030200--4030201.cif.'
_cod_original_cell_volume 1557.9(19)
_cod_original_sg_symbol_H-M 'C 2'
_cod_database_code 4030200

loop_
_symmetry_equiv_pos_as_xyz
'x, y, z'
'-x, y, -z'
'x+1/2, y+1/2, z'
'-x+1/2, y+1/2, -z'

loop_
_atom_site_label
_atom_site_type_symbol
_atom_site_fract_x
_atom_site_fract_y
_atom_site_fract_z
_atom_site_U_iso_or_equiv
_atom_site_adp_type
_atom_site_occupancy
_atom_site_symmetry_multiplicity
_atom_site_calc_flag
_atom_site_refinement_flags
C1 C 0.4521(5) 0.869(2) 0.6891(10) 0.053(3) Uani 1 1 d .
C2 C 0.4226(5) 0.657(2) 0.6377(10) 0.057(3) Uani 1 1 d .
H2 H 0.4180 0.6068 0.5658 0.069 Uiso 1 1 calc R
C3 C 0.4004(5) 0.524(2) 0.6987(10) 0.059(3) Uani 1 1 d .
H3 H 0.3806 0.3821 0.6666 0.070 Uiso 1 1 calc R
C4 C 0.4067(4) 0.5963(19) 0.8052(9) 0.045(3) Uani 1 1 d .
C5 C 0.4361(4) 0.8060(19) 0.8503(9) 0.047(3) Uani 1 1 d .
H5 H 0.4409 0.8580 0.9221 0.056 Uiso 1 1 calc R
C6 C 0.4588(5) 0.943(2) 0.7925(10) 0.055(3) Uani 1 1 d .
H6 H 0.4785 1.0851 0.8249 0.066 Uiso 1 1 calc R
C7 C 0.3829(5) 0.4396(19) 0.8670(9) 0.049(3) Uani 1 1 d .
C8 C 0.3400(5) 0.2555(18) 0.8129(9) 0.045(3) Uani 1 1 d .
C9 C 0.2741(5) -0.009(2) 0.6943(9) 0.052(3) Uani 1 1 d .
C10 C 0.2346(5) -0.165(2) 0.5953(9) 0.055(3) Uani 1 1 d .
H10 H 0.2300 -0.1418 0.5206 0.066 Uiso 1 1 calc R
C11 C 0.2042(5) -0.348(2) 0.6159(10) 0.059(3) Uani 1 1 d .
H11 H 0.1773 -0.4452 0.5531 0.071 Uiso 1 1 calc R
C12 C 0.2132(5) -0.390(2) 0.7304(11) 0.063(3) Uani 1 1 d .
H12 H 0.1930 -0.5162 0.7426 0.076 Uiso 1 1 calc R
C13 C 0.2508(5) -0.248(2) 0.8218(11) 0.056(3) Uani 1 1 d .
H13 H 0.2570 -0.2776 0.8972 0.067 Uiso 1 1 calc R
C14 C 0.3218(5) 0.1145(17) 0.8822(9) 0.046(3) Uani 1 1 d .
C15 C 0.3437(5) 0.153(2) 1.0031(9) 0.052(3) Uani 1 1 d .
H15 H 0.3313 0.0604 1.0466 0.062 Uiso 1 1 calc R
C16 C 0.3838(5) 0.335(2) 1.0512(9) 0.048(3) Uani 1 1 d .
C17 C 0.3824(6) 0.537(3) 1.2089(11) 0.065(4) Uani 1 1 d .
C18 C 0.4107(5) 0.557(2) 1.3377(9) 0.073(4) Uani 1 1 d .
H18A H 0.4460 0.4501 1.3766 0.109 Uiso 1 1 calc R
H18B H 0.3792 0.5192 1.3589 0.109 Uiso 1 1 calc R
H18C H 0.4257 0.7136 1.3623 0.109 Uiso 1 1 calc R
C19 C 0.4046(4) 0.4736(19) 0.9896(9) 0.053(3) Uani 1 1 d .
H19 H 0.4336 0.5929 1.0303 0.063 Uiso 1 1 calc R
N1 N 0.3084(4) 0.1758(16) 0.6945(7) 0.048(2) Uani 1 1 d .
N2 N 0.2807(4) -0.0558(15) 0.8041(8) 0.054(2) Uani 1 1 d .
O1 O 0.4085(3) 0.3813(14) 1.1727(6) 0.060(2) Uani 1 1 d .
O2 O 0.3366(4) 0.6482(15) 1.1350(8) 0.075(2) Uani 1 1 d .
Cl1 Cl 0.47473(16) 1.0414(6) 0.6080(3) 0.0815(11) Uani 1 1 d .

loop_
_atom_site_aniso_label
_atom_site_aniso_U_11
_atom_site_aniso_U_22
_atom_site_aniso_U_33
_atom_site_aniso_U_23
_atom_site_aniso_U_13
_atom_site_aniso_U_12
C1 0.059(7) 0.061(8) 0.046(7) 0.010(6) 0.031(6) -0.004(6)
C2 0.077(7) 0.066(9) 0.041(7) 0.005(6) 0.039(6) 0.008(7)
C3 0.072(7) 0.058(8) 0.048(7) -0.006(6) 0.032(6) -0.001(7)
C4 0.045(6) 0.061(9) 0.032(6) 0.013(5) 0.022(5) 0.012(6)
C5 0.043(6) 0.053(9) 0.041(7) -0.013(6) 0.018(5) 0.005(6)
C6 0.064(7) 0.061(8) 0.049(7) 0.007(6) 0.035(6) 0.002(6)
C7 0.049(6) 0.064(9) 0.034(6) -0.005(5) 0.020(5) 0.011(6)
C8 0.053(6) 0.045(7) 0.044(7) -0.004(5) 0.029(6) -0.009(6)
C9 0.052(7) 0.069(10) 0.038(7) 0.002(6) 0.026(5) 0.019(7)
C10 0.049(6) 0.074(10) 0.033(7) -0.010(6) 0.014(5) -0.005(7)
C11 0.069(8) 0.054(8) 0.054(8) -0.011(6) 0.031(7) -0.008(7)
C12 0.062(7) 0.057(9) 0.059(8) -0.005(7) 0.021(6) -0.009(7)
C13 0.061(7) 0.054(8) 0.058(8) 0.019(6) 0.035(6) 0.015(6)
C14 0.059(6) 0.047(7) 0.043(7) 0.000(5) 0.033(6) -0.001(6)
C15 0.063(7) 0.062(8) 0.040(7) 0.005(6) 0.034(6) 0.020(7)
C16 0.051(7) 0.057(8) 0.039(7) 0.005(6) 0.025(6) 0.007(6)
C17 0.059(7) 0.071(10) 0.060(8) 0.026(8) 0.025(7) 0.003(8)
C18 0.091(8) 0.104(10) 0.027(6) -0.015(6) 0.033(6) -0.020(8)
C19 0.040(6) 0.062(9) 0.047(7) -0.007(6) 0.016(5) 0.009(5)
N1 0.055(5) 0.052(7) 0.038(6) -0.004(4) 0.024(4) 0.004(5)
N2 0.070(6) 0.052(7) 0.042(6) 0.000(5) 0.031(5) 0.002(5)
O1 0.066(5) 0.075(6) 0.034(5) 0.002(4) 0.022(4) 0.017(5)
O2 0.109(7) 0.076(6) 0.067(6) -0.009(5) 0.065(5) 0.000(6)
Cl1 0.108(2) 0.076(2) 0.091(3) 0.0011(18) 0.073(2) -0.014(2)

loop_
_atom_type_symbol
_atom_type_description
_atom_type_scat_dispersion_real
_atom_type_scat_dispersion_imag
_atom_type_scat_source
C C 0.0033 0.0016 'International Tables Vol C Tables 4.2.6.8 and 6.1.1.4'
H H 0.0000 0.0000 'International Tables Vol C Tables 4.2.6.8 and 6.1.1.4'
N N 0.0061 0.0033 'International Tables Vol C Tables 4.2.6.8 and 6.1.1.4'
O O 0.0106 0.0060 'International Tables Vol C Tables 4.2.6.8 and 6.1.1.4'
Cl Cl 0.1484 0.1585 'International Tables Vol C Tables 4.2.6.8 and 6.1.1.4'

loop_
_geom_angle_atom_site_label_1
_geom_angle_atom_site_label_2
_geom_angle_atom_site_label_3
_geom_angle
C6 C1 C2 121.9(10)
C6 C1 Cl1 121.3(10)
C2 C1 Cl1 116.6(9)
C3 C2 C1 117.0(10)
C4 C3 C2 122.3(11)
C5 C4 C3 117.5(10)
C5 C4 C7 123.5(10)
C3 C4 C7 118.9(11)
C4 C5 C6 121.9(10)
C1 C6 C5 119.4(11)
C8 C7 C19 115.3(10)
C8 C7 C4 124.9(9)
C19 C7 C4 119.8(10)
C7 C8 N1 130.7(9)
C7 C8 C14 119.7(9)
N1 C8 C14 109.6(9)
N1 C9 N2 113.8(10)
N1 C9 C10 127.7(10)
N2 C9 C10 118.5(11)
C11 C10 C9 117.9(11)
C10 C11 C12 121.4(11)
C13 C12 C11 120.1(12)
C12 C13 N2 120.4(11)
N2 C14 C15 130.7(10)
N2 C14 C8 105.6(9)
C15 C14 C8 123.7(10)
C16 C15 C14 114.8(10)
C15 C16 C19 124.2(10)
C15 C16 O1 117.9(9)
C19 C16 O1 117.9(10)
O2 C17 O1 119.0(12)
O2 C17 C18 125.4(14)
O1 C17 C18 115.6(11)
C16 C19 C7 122.3(11)
C9 N1 C8 104.5(8)
C9 N2 C14 106.5(9)
C9 N2 C13 121.7(10)
C14 N2 C13 131.9(10)
C17 O1 C16 121.7(8)

loop_
_geom_bond_atom_site_label_1
_geom_bond_atom_site_label_2
_geom_bond_distance
C1 C6 1.339(14)
C1 C2 1.394(15)
C1 Cl1 1.725(11)
C2 C3 1.389(14)
C3 C4 1.378(14)
C4 C5 1.367(14)
C4 C7 1.501(14)
C5 C6 1.379(14)
C7 C8 1.396(13)
C7 C19 1.419(14)
C8 N1 1.404(12)
C8 C14 1.436(13)
C9 N1 1.344(13)
C9 N2 1.381(12)
C9 C10 1.457(14)
C10 C11 1.383(15)
C11 C12 1.414(15)
C12 C13 1.345(15)
C13 N2 1.398(13)
C14 N2 1.396(12)
C14 C15 1.401(14)
C15 C16 1.342(14)
C16 C19 1.392(14)
C16 O1 1.404(12)
C17 O2 1.216(12)
C17 O1 1.312(15)
C17 C18 1.459(15)
